data_7159597
loop_
_publ_author_name
'Bhatta, Suman'
'Senapati, Bidyut Kumar'
'Patra, Sanjib Kumar'
'Nanda, Samik'

_publ_section_title
;
 A sequential Friedl&#xe4;nder and anionic benzannulation strategy for the
 regiodefined assembly of unsymmetrical acridines.
;
_journal_issue 43
_journal_name_full 'Organic &amp; biomolecular chemistry'
_journal_page_first 8727
_journal_page_last 8738
_journal_paper_doi 10.1039/d3ob01470c
_journal_volume 21
_journal_year 2023
_chemical_formula_moiety 'C84 H56 Br4 N4 O12'
_chemical_formula_sum 'C84 H56 Br4 N4 O12'
_chemical_formula_weight 1632.97
_space_group_IT_number 14
_space_group_name_Hall '-P 2ybc'
_space_group_name_H-M_alt 'P 1 21/c 1'
_symmetry_cell_setting monoclinic
_symmetry_space_group_name_H-M 'P 1 21/c 1'
_atom_sites_solution_hydrogens geom
_atom_sites_solution_primary direct
_atom_sites_solution_secondary difmap
_audit_creation_method SHELXL-97
_audit_update_record
;
2023-03-12 deposited with the CCDC.	2023-10-13 downloaded from the CCDC.
;
_cell_angle_alpha 90.03(3)
_cell_angle_beta 91.78(3)
_cell_angle_gamma 90.00(3)
_cell_formula_units_Z 1
_cell_length_a 5.315(2)
_cell_length_b 14.209(3)
_cell_length_c 22.732(5)
_cell_measurement_temperature 293(2)
_cell_volume 1715.9(8)
_computing_cell_refinement 'Bruker SAINT'
_computing_data_collection 'Bruker SMART'
_computing_data_reduction 'Bruker SAINT'
_computing_molecular_graphics ORTEP
_computing_publication_material 'Bruker SHELXTL'
_computing_structure_refinement 'SHELXL-97 (Sheldrick, 1997)'
_computing_structure_solution 'SHELXS-97 (Sheldrick, 1990)'
_diffrn_ambient_temperature 293(2)
_diffrn_measured_fraction_theta_full 0.926
_diffrn_measured_fraction_theta_max 0.926
_diffrn_measurement_device_type 'Bruker-AXS Platform'
_diffrn_measurement_method '\w scans'
_diffrn_radiation_monochromator graphite
_diffrn_radiation_source 'fine-focus sealed tube'
_diffrn_radiation_type MoK\a
_diffrn_radiation_wavelength 0.71073
_diffrn_reflns_av_R_equivalents 0.0506
_diffrn_reflns_av_sigmaI/netI 0.0296
_diffrn_reflns_limit_h_max 6
_diffrn_reflns_limit_h_min -6
_diffrn_reflns_limit_k_max 18
_diffrn_reflns_limit_k_min -18
_diffrn_reflns_limit_l_max 29
_diffrn_reflns_limit_l_min -29
_diffrn_reflns_number 28932
_diffrn_reflns_theta_full 27.93
_diffrn_reflns_theta_max 27.93
_diffrn_reflns_theta_min 2.29
_exptl_absorpt_coefficient_mu 2.417
_exptl_absorpt_correction_T_max 0.6436
_exptl_absorpt_correction_T_min 0.5309
_exptl_absorpt_process_details SADABS
_exptl_crystal_colour yellow
_exptl_crystal_density_diffrn 1.580
_exptl_crystal_density_method 'not measured'
_exptl_crystal_description block
_exptl_crystal_F_000 824
_exptl_crystal_size_max 0.30
_exptl_crystal_size_mid 0.30
_exptl_crystal_size_min 0.20
_refine_diff_density_max 0.342
_refine_diff_density_min -0.399
_refine_diff_density_rms 0.053
_refine_ls_extinction_method none
_refine_ls_goodness_of_fit_ref 1.022
_refine_ls_hydrogen_treatment mixed
_refine_ls_matrix_type full
_refine_ls_number_parameters 237
_refine_ls_number_reflns 3785
_refine_ls_number_restraints 0
_refine_ls_restrained_S_all 1.022
_refine_ls_R_factor_all 0.0579
_refine_ls_R_factor_gt 0.0386
_refine_ls_shift/su_max 0.002
_refine_ls_shift/su_mean 0.000
_refine_ls_structure_factor_coef Fsqd
_refine_ls_weighting_details 'calc w=1/[\s^2^(Fo^2^)+(0.0268P)^2^+1.5900P] where P=(Fo^2^+2Fc^2^)/3'
_refine_ls_weighting_scheme calc
_refine_ls_wR_factor_gt 0.0752
_refine_ls_wR_factor_ref 0.0816
_reflns_number_gt 2913
_reflns_number_total 3785
_reflns_threshold_expression >2sigma(I)
_cod_data_source_file d3ob01470c2.cif
_cod_data_source_block SNSB229
_cod_depositor_comments
;
The following automatic conversions were performed:

data item '_symmetry_cell_setting' value 'Monoclinic' was changed to
'monoclinic' in accordance with the
/home/data/users/saulius/crontab/automatic-downloads/rss-feeds/RSC/lib/dictionaries/cif_core.dic
dictionary named 'cif_core.dic' version 2.4.2 last updated on
2011-04-26.

Automatic conversion script
Id: cif_fix_values 8170 2020-07-09 18:12:32Z antanas 

 Adding full bibliography for 7159594--7159598.cif.
;
_cod_original_cell_volume 1716.0(8)
_cod_original_sg_symbol_H-M P2(1)/c
_cod_database_code 7159597

loop_
_symmetry_equiv_pos_as_xyz
'x, y, z'
'-x, y+1/2, -z+1/2'
'-x, -y, -z'
'x, -y-1/2, z-1/2'

loop_
_atom_site_label
_atom_site_type_symbol
_atom_site_fract_x
_atom_site_fract_y
_atom_site_fract_z
_atom_site_U_iso_or_equiv
_atom_site_adp_type
_atom_site_occupancy
_atom_site_symmetry_multiplicity
_atom_site_calc_flag
_atom_site_refinement_flags
_atom_site_disorder_assembly
_atom_site_disorder_group
Br1 Br -0.45644(5) 0.87310(2) 0.680997(12) 0.04928(11) Uani 1 1 d . . .
O1 O 0.5432(4) 0.94041(14) 0.42264(9) 0.0535(5) Uani 1 1 d . . .
H1 H 0.6177 0.9569 0.3933 0.064 Uiso 1 1 calc R . .
O3 O 1.1452(3) 0.80643(14) 0.34228(9) 0.0498(5) Uani 1 1 d . . .
N1 N 0.3891(4) 0.67474(16) 0.54714(9) 0.0398(5) Uani 1 1 d . . .
O2 O 0.8704(4) 0.92413(16) 0.33796(10) 0.0651(6) Uani 1 1 d . . .
C3 C 0.8219(4) 0.70036(18) 0.42088(11) 0.0348(6) Uani 1 1 d . . .
C2 C 0.7828(5) 0.79801(19) 0.40465(11) 0.0371(6) Uani 1 1 d . . .
C13 C 0.1323(5) 0.81738(18) 0.55975(10) 0.0359(6) Uani 1 1 d . . .
C12 C 0.2035(5) 0.72337(19) 0.57537(11) 0.0373(6) Uani 1 1 d . . .
C16 C 0.9777(4) 0.63492(18) 0.38330(11) 0.0362(6) Uani 1 1 d . . .
C8 C -0.0690(5) 0.86232(19) 0.59200(11) 0.0394(6) Uani 1 1 d . . .
H8 H -0.1180 0.9233 0.5822 0.047 Uiso 1 1 calc R . .
C11 C 0.5144(5) 0.71722(19) 0.50234(11) 0.0357(6) Uani 1 1 d . . .
C10 C 0.4580(5) 0.81102(18) 0.48402(10) 0.0360(6) Uani 1 1 d . . .
C4 C 0.6984(5) 0.66476(19) 0.46923(11) 0.0381(6) Uani 1 1 d . . .
H4 H 0.7357 0.6036 0.4811 0.046 Uiso 1 1 calc R . .
C7 C -0.1879(5) 0.8160(2) 0.63674(11) 0.0394(6) Uani 1 1 d . . .
C9 C 0.2658(5) 0.85962(19) 0.51330(11) 0.0389(6) Uani 1 1 d . . .
H9 H 0.2257 0.9208 0.5019 0.047 Uiso 1 1 calc R . .
C1 C 0.6004(5) 0.85025(18) 0.43525(11) 0.0384(6) Uani 1 1 d . . .
C17 C 0.9286(5) 0.6238(2) 0.32382(11) 0.0443(6) Uani 1 1 d . . .
H17 H 0.7965 0.6573 0.3061 0.053 Uiso 1 1 calc R . .
C14 C 0.9331(5) 0.8481(2) 0.35877(12) 0.0420(6) Uani 1 1 d . . .
C21 C 1.1674(5) 0.5814(2) 0.40741(13) 0.0435(6) Uani 1 1 d . . .
H21 H 1.2019 0.5844 0.4477 0.052 Uiso 1 1 calc R . .
C6 C -0.1206(5) 0.7234(2) 0.65265(12) 0.0478(7) Uani 1 1 d . . .
H6 H -0.2020 0.6927 0.6828 0.057 Uiso 1 1 calc R . .
C5 C 0.0690(5) 0.6784(2) 0.62269(12) 0.0477(7) Uani 1 1 d . . .
H5 H 0.1119 0.6171 0.6333 0.057 Uiso 1 1 calc R . .
C19 C 1.2676(6) 0.5138(2) 0.31290(15) 0.0539(8) Uani 1 1 d . . .
H19 H 1.3674 0.4760 0.2897 0.065 Uiso 1 1 calc R . .
C18 C 1.0723(6) 0.5634(2) 0.28899(13) 0.0491(7) Uani 1 1 d . . .
H18 H 1.0325 0.5574 0.2490 0.059 Uiso 1 1 calc R . .
C20 C 1.3129(5) 0.5213(2) 0.37218(15) 0.0535(8) Uani 1 1 d . . .
H20 H 1.4421 0.4861 0.3898 0.064 Uiso 1 1 calc R . .
C15 C 1.2839(6) 0.8468(3) 0.29267(14) 0.0609(9) Uani 1 1 d . . .
H15A H 1.1759 0.8482 0.2580 0.091 Uiso 1 1 calc R . .
H15B H 1.4289 0.8087 0.2854 0.091 Uiso 1 1 calc R . .
H15C H 1.3367 0.9097 0.3024 0.091 Uiso 1 1 calc R . .

loop_
_atom_site_aniso_label
_atom_site_aniso_U_11
_atom_site_aniso_U_22
_atom_site_aniso_U_33
_atom_site_aniso_U_23
_atom_site_aniso_U_13
_atom_site_aniso_U_12
Br1 0.04425(16) 0.05722(19) 0.04678(16) -0.00523(14) 0.00810(11) 0.00592(14)
O1 0.0713(14) 0.0389(11) 0.0514(12) 0.0106(9) 0.0177(10) 0.0092(10)
O3 0.0411(11) 0.0503(12) 0.0586(12) 0.0064(10) 0.0111(9) -0.0022(9)
N1 0.0422(12) 0.0379(13) 0.0393(12) 0.0028(10) 0.0006(10) 0.0035(10)
O2 0.0679(14) 0.0599(15) 0.0687(15) 0.0244(12) 0.0214(12) 0.0123(12)
C3 0.0312(12) 0.0367(14) 0.0360(13) -0.0033(11) -0.0051(10) -0.0002(10)
C2 0.0384(14) 0.0403(15) 0.0323(13) -0.0004(11) -0.0012(10) -0.0028(11)
C13 0.0385(13) 0.0366(15) 0.0323(13) -0.0030(11) -0.0019(10) 0.0006(11)
C12 0.0391(14) 0.0378(15) 0.0346(13) 0.0001(11) -0.0024(11) 0.0013(11)
C16 0.0324(12) 0.0353(14) 0.0408(13) -0.0005(12) 0.0021(10) -0.0037(11)
C8 0.0440(14) 0.0369(15) 0.0372(13) -0.0028(12) -0.0018(11) 0.0037(12)
C11 0.0372(13) 0.0375(14) 0.0320(13) -0.0001(11) -0.0041(10) 0.0008(11)
C10 0.0404(14) 0.0366(14) 0.0308(12) -0.0008(11) -0.0036(10) -0.0018(11)
C4 0.0382(14) 0.0354(14) 0.0406(14) 0.0023(11) -0.0005(11) 0.0037(11)
C7 0.0371(14) 0.0444(16) 0.0367(14) -0.0062(12) 0.0010(11) 0.0011(12)
C9 0.0467(15) 0.0344(15) 0.0356(13) 0.0008(11) -0.0001(11) 0.0042(12)
C1 0.0451(15) 0.0327(15) 0.0373(14) 0.0012(11) -0.0025(11) -0.0006(11)
C17 0.0441(15) 0.0482(16) 0.0405(14) -0.0010(13) 0.0008(11) -0.0005(13)
C14 0.0418(15) 0.0462(17) 0.0380(14) -0.0025(12) 0.0014(11) -0.0038(12)
C21 0.0373(14) 0.0438(16) 0.0491(16) -0.0006(13) -0.0022(12) -0.0005(12)
C6 0.0489(16) 0.0509(18) 0.0443(16) 0.0073(14) 0.0104(13) 0.0006(14)
C5 0.0521(17) 0.0410(16) 0.0504(16) 0.0089(13) 0.0077(13) 0.0031(13)
C19 0.0574(18) 0.0388(16) 0.067(2) -0.0061(15) 0.0277(16) -0.0007(14)
C18 0.0581(18) 0.0472(18) 0.0428(15) -0.0053(13) 0.0117(13) -0.0086(15)
C20 0.0412(16) 0.0451(17) 0.074(2) 0.0039(16) 0.0053(15) 0.0069(13)
C15 0.0515(18) 0.071(2) 0.061(2) 0.0045(17) 0.0195(15) -0.0084(16)

loop_
_atom_type_symbol
_atom_type_description
_atom_type_scat_dispersion_real
_atom_type_scat_dispersion_imag
_atom_type_scat_source
C C 0.0033 0.0016 'International Tables Vol C Tables 4.2.6.8 and 6.1.1.4'
N N 0.0061 0.0033 'International Tables Vol C Tables 4.2.6.8 and 6.1.1.4'
O O 0.0106 0.0060 'International Tables Vol C Tables 4.2.6.8 and 6.1.1.4'
Br Br -0.2901 2.4595 'International Tables Vol C Tables 4.2.6.8 and 6.1.1.4'
H H 0.0000 0.0000 'International Tables Vol C Tables 4.2.6.8 and 6.1.1.4'

loop_
_geom_angle_atom_site_label_1
_geom_angle_atom_site_label_2
_geom_angle_atom_site_label_3
_geom_angle
_geom_angle_site_symmetry_1
_geom_angle_site_symmetry_3
_geom_angle_publ_flag
C1 O1 H1 109.5 . . ?
C14 O3 C15 119.0(2) . . ?
C11 N1 C12 119.7(2) . . ?
C4 C3 C2 118.8(2) . . ?
C4 C3 C16 119.9(2) . . ?
C2 C3 C16 121.2(2) . . ?
C1 C2 C3 118.1(2) . . ?
C1 C2 C14 118.4(2) . . ?
C3 C2 C14 123.5(2) . . ?
C9 C13 C12 116.4(2) . . ?
C9 C13 C8 125.2(2) . . ?
C12 C13 C8 118.4(2) . . ?
N1 C12 C13 122.7(2) . . ?
N1 C12 C5 119.8(2) . . ?
C13 C12 C5 117.5(2) . . ?
C21 C16 C17 116.4(3) . . ?
C21 C16 C3 121.5(2) . . ?
C17 C16 C3 122.0(2) . . ?
C7 C8 C13 121.3(2) . . ?
C7 C8 H8 119.4 . . ?
C13 C8 H8 119.4 . . ?
N1 C11 C10 121.7(2) . . ?
N1 C11 C4 120.4(2) . . ?
C10 C11 C4 117.7(2) . . ?
C9 C10 C11 117.8(2) . . ?
C9 C10 C1 124.4(2) . . ?
C11 C10 C1 117.8(2) . . ?
C3 C4 C11 124.2(2) . . ?
C3 C4 H4 117.9 . . ?
C11 C4 H4 117.9 . . ?
C8 C7 C6 121.1(2) . . ?
C8 C7 Br1 122.7(2) . . ?
C6 C7 Br1 116.2(2) . . ?
C10 C9 C13 121.8(2) . . ?
C10 C9 H9 119.1 . . ?
C13 C9 H9 119.1 . . ?
O1 C1 C2 123.1(2) . . ?
O1 C1 C10 113.8(2) . . ?
C2 C1 C10 123.1(2) . . ?
C16 C17 C18 122.1(3) . . ?
C16 C17 H17 118.9 . . ?
C18 C17 H17 118.9 . . ?
O2 C14 O3 120.3(3) . . ?
O2 C14 C2 122.7(3) . . ?
O3 C14 C2 116.9(2) . . ?
C16 C21 C20 121.2(3) . . ?
C16 C21 H21 119.4 . . ?
C20 C21 H21 119.4 . . ?
C5 C6 C7 119.1(3) . . ?
C5 C6 H6 120.4 . . ?
C7 C6 H6 120.4 . . ?
C6 C5 C12 122.6(3) . . ?
C6 C5 H5 118.7 . . ?
C12 C5 H5 118.7 . . ?
C18 C19 C20 117.7(3) . . ?
C18 C19 H19 121.1 . . ?
C20 C19 H19 121.1 . . ?
C19 C18 C17 120.9(3) . . ?
C19 C18 H18 119.6 . . ?
C17 C18 H18 119.6 . . ?
C19 C20 C21 121.5(3) . . ?
C19 C20 H20 119.3 . . ?
C21 C20 H20 119.3 . . ?
O3 C15 H15A 109.5 . . ?
O3 C15 H15B 109.5 . . ?
H15A C15 H15B 109.5 . . ?
O3 C15 H15C 109.5 . . ?
H15A C15 H15C 109.5 . . ?
H15B C15 H15C 109.5 . . ?

loop_
_geom_bond_atom_site_label_1
_geom_bond_atom_site_label_2
_geom_bond_distance
_geom_bond_site_symmetry_2
_geom_bond_publ_flag
Br1 C7 1.948(3) . ?
O1 C1 1.346(3) . ?
O1 H1 0.8200 . ?
O3 C14 1.337(3) . ?
O3 C15 1.482(3) . ?
N1 C11 1.374(3) . ?
N1 C12 1.379(3) . ?
O2 C14 1.222(3) . ?
C3 C4 1.393(4) . ?
C3 C2 1.449(4) . ?
C3 C16 1.524(3) . ?
C2 C1 1.420(4) . ?
C2 C14 1.511(4) . ?
C13 C9 1.423(4) . ?
C13 C12 1.430(4) . ?
C13 C8 1.462(4) . ?
C12 C5 1.458(4) . ?
C16 C21 1.365(4) . ?
C16 C17 1.378(4) . ?
C8 C7 1.381(4) . ?
C8 H8 0.9300 . ?
C11 C10 1.426(4) . ?
C11 C4 1.457(4) . ?
C10 C9 1.416(4) . ?
C10 C1 1.472(4) . ?
C4 H4 0.9300 . ?
C7 C6 1.408(4) . ?
C9 H9 0.9300 . ?
C17 C18 1.409(4) . ?
C17 H17 0.9300 . ?
C21 C20 1.416(4) . ?
C21 H21 0.9300 . ?
C6 C5 1.390(4) . ?
C6 H6 0.9300 . ?
C5 H5 0.9300 . ?
C19 C18 1.354(4) . ?
C19 C20 1.366(4) . ?
C19 H19 0.9300 . ?
C18 H18 0.9300 . ?
C20 H20 0.9300 . ?
C15 H15A 0.9600 . ?
C15 H15B 0.9600 . ?
C15 H15C 0.9600 . ?
